data_7062433
loop_
_publ_author_name
'Klongdee, Fatima'
'Sasada, Yuto'
'Nakano, Motohiro'
'Chainok, Kittipong'
'Youngme, Sujittra'
'Boonmak, Jaursup'

_publ_section_title
;
 Synthesis, X-ray structures, and magnetic properties of seven polynuclear
 Cu(ii) complexes containing pyrazole-3,5-dicarboxylate with various
 ancillary ligands
;
_journal_issue 20
_journal_name_full 'New Journal of Chemistry'
_journal_page_first 9669
_journal_page_last 9680
_journal_paper_doi 10.1039/D3NJ00821E
_journal_volume 47
_journal_year 2023
_chemical_formula_sum 'C10 H14 Cu3 N4 O14'
_chemical_formula_weight 604.87
_space_group_crystal_system triclinic
_space_group_IT_number 2
_space_group_name_Hall '-P 1'
_space_group_name_H-M_alt 'P -1'
_atom_sites_solution_hydrogens mixed
_audit_creation_method SHELXL-2014/7
_audit_update_record
;
2023-04-18 deposited with the CCDC.	2023-04-18 downloaded from the CCDC.
;
_cell_angle_alpha 96.615(2)
_cell_angle_beta 94.583(2)
_cell_angle_gamma 102.134(2)
_cell_formula_units_Z 1
_cell_length_a 5.1649(2)
_cell_length_b 6.8991(3)
_cell_length_c 12.5680(5)
_cell_measurement_reflns_used 3534
_cell_measurement_temperature 298(2)
_cell_measurement_theta_max 26.842
_cell_measurement_theta_min 3.0485
_cell_volume 432.41(3)
_computing_cell_refinement 'SAINT v8.34A (Bruker, 2013)'
_computing_data_collection BrukerAPEX2
_computing_data_reduction 'SAINT v8.34A (Bruker, 2013)'
_computing_molecular_graphics SHELXL
_computing_publication_material SHELXL
_computing_structure_refinement 'SHELXL-2014/7 (Sheldrick, 2014)'
_computing_structure_solution 'SHELXL-2014/7 (Sheldrick, 2014)'
_diffrn_ambient_temperature 298(2)
_diffrn_measured_fraction_theta_full 0.999
_diffrn_measured_fraction_theta_max 0.999
_diffrn_measurement_device_type
;
Bruker D8 QUEST PHOTON 100
;
_diffrn_measurement_method '\fand\w scans'
_diffrn_radiation_type MoK\a
_diffrn_radiation_wavelength 0.71073
_diffrn_reflns_av_R_equivalents 0.0897
_diffrn_reflns_av_unetI/netI 0.0633
_diffrn_reflns_Laue_measured_fraction_full 0.999
_diffrn_reflns_Laue_measured_fraction_max 0.999
_diffrn_reflns_limit_h_max 6
_diffrn_reflns_limit_h_min -6
_diffrn_reflns_limit_k_max 8
_diffrn_reflns_limit_k_min -8
_diffrn_reflns_limit_l_max 16
_diffrn_reflns_limit_l_min -16
_diffrn_reflns_number 12041
_diffrn_reflns_point_group_measured_fraction_full 0.999
_diffrn_reflns_point_group_measured_fraction_max 0.999
_diffrn_reflns_theta_full 25.242
_diffrn_reflns_theta_max 27.095
_diffrn_reflns_theta_min 3.261
_diffrn_source 'fine-focus sealed tube'
_exptl_absorpt_coefficient_mu 3.746
_exptl_absorpt_correction_T_max 0.7456
_exptl_absorpt_correction_T_min 0.4569
_exptl_absorpt_correction_type multi-scan
_exptl_absorpt_process_details SADABS-2014/5
_exptl_crystal_colour purple
_exptl_crystal_density_diffrn 2.323
_exptl_crystal_description block
_exptl_crystal_F_000 301
_exptl_crystal_size_max 0.080
_exptl_crystal_size_mid 0.040
_exptl_crystal_size_min 0.020
_refine_diff_density_max 0.585
_refine_diff_density_min -0.681
_refine_diff_density_rms 0.128
_refine_ls_extinction_method none
_refine_ls_goodness_of_fit_ref 1.047
_refine_ls_hydrogen_treatment constr
_refine_ls_matrix_type full
_refine_ls_number_parameters 143
_refine_ls_number_reflns 1905
_refine_ls_number_restraints 0
_refine_ls_restrained_S_all 1.047
_refine_ls_R_factor_all 0.0599
_refine_ls_R_factor_gt 0.0393
_refine_ls_shift/su_max 0.000
_refine_ls_shift/su_mean 0.000
_refine_ls_structure_factor_coef Fsqd
_refine_ls_weighting_details 'w=1/[\s^2^(Fo^2^)+(0.0318P)^2^+0.6929P] where P=(Fo^2^+2Fc^2^)/3'
_refine_ls_weighting_scheme calc
_refine_ls_wR_factor_gt 0.0895
_refine_ls_wR_factor_ref 0.0974
_reflns_Friedel_coverage 0.000
_reflns_number_gt 1472
_reflns_number_total 1905
_reflns_threshold_expression 'I > 2\s(I)'
_cod_data_source_file d3nj00821e2.cif
_cod_data_source_block compound6
_cod_depositor_comments 'Adding full bibliography for 7062429--7062435.cif.'
_cod_database_code 7062433
_shelx_shelxl_version_number 2014/7
_shelx_space_group_comment
;
The symmetry employed for this shelxl refinement is uniquely defined
by the following loop, which should always be used as a source of
symmetry information in preference to the above space-group names.
They are only intended as comments.
;
_shelx_estimated_absorpt_t_min 0.754
_shelx_estimated_absorpt_t_max 0.929

loop_
_space_group_symop_operation_xyz
'x, y, z'
'-x, -y, -z'

loop_
_atom_site_label
_atom_site_type_symbol
_atom_site_fract_x
_atom_site_fract_y
_atom_site_fract_z
_atom_site_U_iso_or_equiv
_atom_site_adp_type
_atom_site_occupancy
_atom_site_site_symmetry_order
_atom_site_calc_flag
_atom_site_refinement_flags_posn
_atom_site_refinement_flags_adp
_atom_site_refinement_flags_occupancy
_atom_site_disorder_assembly
_atom_site_disorder_group
Cu1 Cu 0.14035(9) 0.09659(7) 0.65107(4) 0.01765(17) Uani 1 1 d . . . . .
Cu2 Cu 1.0000 0.5000 1.0000 0.0229(2) Uani 1 2 d S . P . .
O1 O 0.4966(5) 0.2704(4) 0.7057(2) 0.0218(6) Uani 1 1 d . . . . .
O2 O 0.8899(5) 0.4017(4) 0.6534(2) 0.0254(7) Uani 1 1 d . . . . .
O3 O 0.0244(5) -0.0168(4) 0.2173(2) 0.0207(6) Uani 1 1 d . . . . .
O4 O 0.3854(6) 0.1661(4) 0.1627(2) 0.0259(7) Uani 1 1 d . . . . .
O5 O 0.6553(5) 0.3510(5) 0.9169(2) 0.0327(8) Uani 1 1 d G . . . .
H1 H 0.6183 0.3303 0.8487 0.049 Uiso 1 1 d G U . . .
H2 H 0.5035 0.3390 0.9410 0.049 Uiso 1 1 d G U . . .
O6 O 1.1308(5) 0.5741(4) 0.8565(2) 0.0299(7) Uani 1 1 d G . . . .
H4 H 1.0581 0.5219 0.7937 0.045 Uiso 1 1 d G U . . .
H5 H 1.2785 0.6469 0.8458 0.045 Uiso 1 1 d G U . . .
O7 O 0.8467(6) 0.7560(4) 1.0226(2) 0.0249(7) Uani 1 1 d . . . . .
H6 H 0.8503 0.8120 0.9657 0.037 Uiso 1 1 d R U . . .
H7 H 0.9468 0.8422 1.0702 0.037 Uiso 1 1 d R U . . .
N1 N 0.2735(6) 0.1507(5) 0.5174(2) 0.0165(7) Uani 1 1 d . . . . .
N2 N 0.1735(6) 0.0928(5) 0.4150(3) 0.0167(7) Uani 1 1 d . . . . .
C1 C 0.2557(8) 0.1045(6) 0.2344(3) 0.0192(9) Uani 1 1 d . . . . .
C2 C 0.3548(8) 0.1664(6) 0.3510(3) 0.0152(8) Uani 1 1 d . . . . .
C3 C 0.5842(8) 0.2768(6) 0.4153(3) 0.0166(8) Uani 1 1 d . . . . .
H3 H 0.7416 0.3449 0.3931 0.020 Uiso 1 1 calc R U . . .
C4 C 0.5218(7) 0.2609(6) 0.5198(3) 0.0146(8) Uani 1 1 d . . . . .
C5 C 0.6520(8) 0.3197(6) 0.6331(3) 0.0175(8) Uani 1 1 d . . . . .

loop_
_atom_site_aniso_label
_atom_site_aniso_U_11
_atom_site_aniso_U_22
_atom_site_aniso_U_33
_atom_site_aniso_U_23
_atom_site_aniso_U_13
_atom_site_aniso_U_12
Cu1 0.0135(3) 0.0258(3) 0.0090(3) 0.00034(19) 0.00059(18) -0.0046(2)
Cu2 0.0176(4) 0.0323(4) 0.0151(4) 0.0008(3) 0.0011(3) -0.0013(3)
O1 0.0174(14) 0.0322(17) 0.0106(14) -0.0001(12) 0.0014(11) -0.0045(12)
O2 0.0172(15) 0.0331(18) 0.0174(16) -0.0021(13) -0.0015(12) -0.0090(13)
O3 0.0161(14) 0.0300(16) 0.0107(14) 0.0017(12) 0.0004(11) -0.0057(12)
O4 0.0220(16) 0.0390(19) 0.0129(15) 0.0097(13) 0.0039(12) -0.0058(13)
O5 0.0140(15) 0.061(2) 0.0144(16) -0.0054(15) -0.0009(12) -0.0058(14)
O6 0.0236(16) 0.044(2) 0.0134(15) 0.0031(14) 0.0043(12) -0.0113(14)
O7 0.0258(16) 0.0310(17) 0.0152(15) 0.0009(12) -0.0010(12) 0.0029(13)
N1 0.0147(16) 0.0204(17) 0.0110(17) -0.0012(13) 0.0005(13) -0.0015(13)
N2 0.0159(16) 0.0212(18) 0.0104(16) -0.0007(13) 0.0020(13) -0.0003(14)
C1 0.020(2) 0.022(2) 0.015(2) 0.0056(17) 0.0001(17) 0.0036(17)
C2 0.020(2) 0.0154(19) 0.0090(19) 0.0010(15) 0.0027(15) 0.0013(16)
C3 0.0151(19) 0.018(2) 0.014(2) 0.0016(16) 0.0017(15) -0.0011(16)
C4 0.0140(18) 0.0150(19) 0.0127(19) 0.0000(15) -0.0001(15) 0.0004(15)
C5 0.018(2) 0.016(2) 0.017(2) -0.0015(16) 0.0026(16) 0.0003(16)

loop_
_atom_type_symbol
_atom_type_description
_atom_type_scat_dispersion_real
_atom_type_scat_dispersion_imag
_atom_type_scat_source
C C 0.0033 0.0016 'International Tables Vol C Tables 4.2.6.8 and 6.1.1.4'
H H 0.0000 0.0000 'International Tables Vol C Tables 4.2.6.8 and 6.1.1.4'
N N 0.0061 0.0033 'International Tables Vol C Tables 4.2.6.8 and 6.1.1.4'
O O 0.0106 0.0060 'International Tables Vol C Tables 4.2.6.8 and 6.1.1.4'
Cu Cu 0.3201 1.2651 'International Tables Vol C Tables 4.2.6.8 and 6.1.1.4'

loop_
_geom_angle_atom_site_label_1
_geom_angle_atom_site_label_2
_geom_angle_atom_site_label_3
_geom_angle
_geom_angle_site_symmetry_1
_geom_angle_site_symmetry_3
_geom_angle_publ_flag
N1 Cu1 N2 94.39(13) . 2_556 ?
N1 Cu1 O1 80.11(12) . . ?
N2 Cu1 O1 171.41(13) 2_556 . ?
N1 Cu1 O3 174.37(12) . 2_556 ?
N2 Cu1 O3 80.13(12) 2_556 2_556 ?
O1 Cu1 O3 105.19(11) . 2_556 ?
O5 Cu2 O5 180.0 2_767 . ?
O5 Cu2 O6 88.04(18) 2_767 2_767 ?
O5 Cu2 O6 91.96(18) . 2_767 ?
O5 Cu2 O6 91.96(8) 2_767 . ?
O5 Cu2 O6 88.04(8) . . ?
O6 Cu2 O6 180(3) 2_767 . ?
O5 Cu2 O7 90.10(13) 2_767 . ?
O5 Cu2 O7 89.90(13) . . ?
O6 Cu2 O7 89(3) 2_767 . ?
O6 Cu2 O7 91.17(12) . . ?
O5 Cu2 O7 89.90(13) 2_767 2_767 ?
O5 Cu2 O7 90.10(13) . 2_767 ?
O6 Cu2 O7 91(3) 2_767 2_767 ?
O6 Cu2 O7 88.83(12) . 2_767 ?
O7 Cu2 O7 180.0 . 2_767 ?
C5 O1 Cu1 115.7(2) . . ?
C1 O3 Cu1 115.8(2) . 2_556 ?
Cu2 O5 H1 127.3 . . ?
Cu2 O5 H2 124.5 . . ?
H1 O5 H2 104.0 . . ?
Cu2 O6 H4 126.4 . . ?
Cu2 O6 H5 128.6 . . ?
H4 O6 H5 104.3 . . ?
Cu2 O7 H6 110.1 . . ?
Cu2 O7 H7 110.0 . . ?
H6 O7 H7 104.7 . . ?
N2 N1 C4 108.6(3) . . ?
N2 N1 Cu1 133.0(3) . . ?
C4 N1 Cu1 118.4(3) . . ?
N1 N2 C2 109.1(3) . . ?
N1 N2 Cu1 132.4(3) . 2_556 ?
C2 N2 Cu1 117.8(3) . 2_556 ?
O4 C1 O3 124.1(4) . . ?
O4 C1 C2 122.0(4) . . ?
O3 C1 C2 114.0(3) . . ?
N2 C2 C3 108.9(3) . . ?
N2 C2 C1 111.8(3) . . ?
C3 C2 C1 139.2(4) . . ?
C4 C3 C2 103.8(3) . . ?
C4 C3 H3 128.1 . . ?
C2 C3 H3 128.1 . . ?
N1 C4 C3 109.6(3) . . ?
N1 C4 C5 111.1(3) . . ?
C3 C4 C5 139.2(4) . . ?
O2 C5 O1 123.8(4) . . ?
O2 C5 C4 121.9(4) . . ?
O1 C5 C4 114.2(3) . . ?

loop_
_geom_bond_atom_site_label_1
_geom_bond_atom_site_label_2
_geom_bond_distance
_geom_bond_site_symmetry_2
_geom_bond_publ_flag
Cu1 N1 1.912(3) . ?
Cu1 N2 1.916(3) 2_556 ?
Cu1 O1 1.994(3) . ?
Cu1 O3 2.000(3) 2_556 ?
Cu2 O5 2.001(2) 2_767 ?
Cu2 O5 2.001(2) . ?
Cu2 O6 2.057(2) 2_767 ?
Cu2 O6 2.057(2) . ?
Cu2 O7 2.082(3) . ?
Cu2 O7 2.082(3) 2_767 ?
O1 C5 1.290(5) . ?
O2 C5 1.232(5) . ?
O3 C1 1.293(5) . ?
O3 Cu1 2.000(3) 2_556 ?
O4 C1 1.227(5) . ?
O5 H1 0.8513 . ?
O5 H2 0.8541 . ?
O6 H4 0.8515 . ?
O6 H5 0.8508 . ?
O7 H6 0.8502 . ?
O7 H7 0.8479 . ?
N1 N2 1.330(4) . ?
N1 C4 1.342(5) . ?
N2 C2 1.340(5) . ?
N2 Cu1 1.916(3) 2_556 ?
C1 C2 1.496(5) . ?
C2 C3 1.401(5) . ?
C3 C4 1.389(5) . ?
C3 H3 0.9300 . ?
C4 C5 1.498(5) . ?
